data_1561967
loop_
_publ_author_name
'Li, Na'
'Mu, Bao'
'Lv, Lei'
'Huang, Rudan'

_publ_section_title
;
 Assembly of new polyoxometalate--templated metal--organic frameworks
 based on flexible ligands
;
_journal_name_full 'Journal of Solid State Chemistry'
_journal_page_first 88
_journal_page_last 93
_journal_paper_doi 10.1016/j.jssc.2015.02.005
_journal_volume 226
_journal_year 2015
_chemical_formula_moiety 'C108 H144 Cu6 Mo36 N48 O122 P3, 0.66(H6 O3), 6(H2O)'
_chemical_formula_sum 'C108 H160 Cu6 Mo36 N48 O130 P3'
_chemical_formula_weight 8138.83
_space_group_IT_number 147
_space_group_name_Hall '-P 3'
_space_group_name_H-M_alt 'P -3'
_symmetry_cell_setting trigonal
_symmetry_space_group_name_H-M 'P -3'
_atom_sites_solution_hydrogens geom
_atom_sites_solution_primary direct
_atom_sites_solution_secondary difmap
_audit_creation_method SHELXL-97
_cell_angle_alpha 90.00
_cell_angle_beta 90.00
_cell_angle_gamma 120.00
_cell_formula_units_Z 1
_cell_length_a 22.2664(5)
_cell_length_b 22.2664(5)
_cell_length_c 12.5610(5)
_cell_measurement_reflns_used 1997
_cell_measurement_temperature 293(2)
_cell_measurement_theta_max 28.3334
_cell_measurement_theta_min 2.6578
_cell_volume 5393.3(3)
_computing_cell_refinement 'Bruker FRAMBO'
_computing_data_collection 'Bruker FRAMBO'
_computing_data_reduction 'Bruker SAINT'
_computing_molecular_graphics 'Bruker SHELXTL'
_computing_publication_material 'Bruker SHELXTL'
_computing_structure_refinement 'SHELXL-97 (Sheldrick, 1997)'
_computing_structure_solution 'SHELXS-97 (Sheldrick, 1990)'
_diffrn_ambient_temperature 293(2)
_diffrn_measured_fraction_theta_full 0.998
_diffrn_measured_fraction_theta_max 0.998
_diffrn_measurement_device_type 'CCD area detector'
_diffrn_measurement_method 'phi and omega scans'
_diffrn_radiation_monochromator graphite
_diffrn_radiation_source 'fine-focus sealed tube'
_diffrn_radiation_type MoK\a
_diffrn_radiation_wavelength 0.71073
_diffrn_reflns_av_R_equivalents 0.0473
_diffrn_reflns_av_sigmaI/netI 0.0973
_diffrn_reflns_limit_h_max 26
_diffrn_reflns_limit_h_min -19
_diffrn_reflns_limit_k_max 11
_diffrn_reflns_limit_k_min -26
_diffrn_reflns_limit_l_max 14
_diffrn_reflns_limit_l_min -7
_diffrn_reflns_number 11103
_diffrn_reflns_theta_full 25.02
_diffrn_reflns_theta_max 25.02
_diffrn_reflns_theta_min 2.66
_exptl_absorpt_coefficient_mu 2.722
_exptl_absorpt_correction_T_max 0.8323
_exptl_absorpt_correction_T_min 0.7018
_exptl_absorpt_correction_type multi-scan
_exptl_absorpt_process_details sadabs
_exptl_crystal_colour blue
_exptl_crystal_density_diffrn 2.506
_exptl_crystal_density_method 'not measured'
_exptl_crystal_description prism
_exptl_crystal_F_000 3915
_exptl_crystal_size_max 0.14
_exptl_crystal_size_mid 0.13
_exptl_crystal_size_min 0.07
_refine_diff_density_max 3.476
_refine_diff_density_min -2.547
_refine_diff_density_rms 0.266
_refine_ls_extinction_method none
_refine_ls_goodness_of_fit_ref 1.036
_refine_ls_hydrogen_treatment mixed
_refine_ls_matrix_type full
_refine_ls_number_parameters 544
_refine_ls_number_reflns 6336
_refine_ls_number_restraints 0
_refine_ls_restrained_S_all 1.036
_refine_ls_R_factor_all 0.1458
_refine_ls_R_factor_gt 0.0909
_refine_ls_shift/su_max 0.001
_refine_ls_shift/su_mean 0.000
_refine_ls_structure_factor_coef Fsqd
_refine_ls_weighting_details 'calc w=1/[\s^2^(Fo^2^)+(0.0974P)^2^+185.5110P] where P=(Fo^2^+2Fc^2^)/3'
_refine_ls_weighting_scheme calc
_refine_ls_wR_factor_gt 0.2222
_refine_ls_wR_factor_ref 0.2604
_reflns_number_gt 3936
_reflns_number_total 6336
_reflns_threshold_expression >2sigma(I)
_cod_data_source_file compound1-4.cif
_cod_data_source_block 130416a
_cod_depositor_comments
;
The following automatic conversions were performed:

data item '_symmetry_cell_setting' value 'Trigonal' was changed to
'trigonal' in accordance with the built-in table derived from the CIF
Core dictionary named 'cif_core.dic' version 2.4.5 last updated on
2014-11-21.

Automatic conversion script
Id: cif_fix_values 8369 2020-08-20 11:38:08Z andrius 
;
_cod_original_sg_symbol_H-M P-3
_cod_database_code 1561967

loop_
_symmetry_equiv_pos_as_xyz
'x, y, z'
'-y, x-y, z'
'-x+y, -x, z'
'-x, -y, -z'
'y, -x+y, -z'
'x-y, x, -z'

loop_
_atom_site_label
_atom_site_type_symbol
_atom_site_fract_x
_atom_site_fract_y
_atom_site_fract_z
_atom_site_U_iso_or_equiv
_atom_site_adp_type
_atom_site_occupancy
_atom_site_symmetry_multiplicity
_atom_site_calc_flag
_atom_site_refinement_flags
_atom_site_disorder_assembly
_atom_site_disorder_group
Cu1 Cu 0.20885(12) 0.36956(12) 0.17043(17) 0.0356(6) Uani 1 1 d . . .
Mo1 Mo 0.28966(8) 0.56390(7) 0.30144(12) 0.0294(4) Uani 1 1 d . . .
Mo2 Mo 0.49165(7) 0.66378(8) 0.53609(13) 0.0316(4) Uani 1 1 d . . .
Mo3 Mo 0.34071(8) 0.51068(7) 0.54983(13) 0.0300(4) Uani 1 1 d . . .
Mo4 Mo 0.39464(9) 0.62006(9) 0.76110(13) 0.0382(4) Uani 1 1 d . . .
Mo5 Mo 0.1261(15) 0.1663(18) 0.083(3) 0.098(6) Uani 0.649(9) 1 d P . 1
Mo6 Mo 0.1005(3) 0.12667(18) -0.1941(4) 0.0677(16) Uani 0.649(9) 1 d P . 1
Mo5' Mo 0.146(3) 0.160(3) 0.079(6) 0.098(11) Uani 0.351(9) 1 d P . 2
Mo6' Mo 0.0480(4) 0.0699(4) -0.2582(6) 0.068(3) Uani 0.351(9) 1 d P . 2
N1 N 0.1504(9) 0.2959(8) 0.4780(12) 0.043(4) Uani 1 1 d . . .
N2 N 0.1960(8) 0.3322(8) 0.3172(12) 0.043(4) Uani 1 1 d . . .
N3 N 0.1714(8) 0.3699(8) -0.1493(11) 0.038(4) Uani 1 1 d . . .
N4 N 0.2106(9) 0.3865(8) 0.0131(12) 0.044(4) Uani 1 1 d . . .
N5 N 0.0373(9) 0.3966(9) 0.1874(15) 0.053(4) Uani 1 1 d . . .
N6 N 0.1160(8) 0.3647(8) 0.1779(13) 0.045(4) Uani 1 1 d . . .
N7 N 0.4134(8) 0.4327(8) 0.2362(13) 0.043(4) Uani 1 1 d . . .
N8 N 0.3079(9) 0.3919(8) 0.1712(13) 0.045(4) Uani 1 1 d . . .
O1 O 0.3333 0.6667 0.4137(15) 0.026(4) Uani 1 3 d S . .
O2 O 0.3732(5) 0.6315(5) 0.5740(8) 0.023(2) Uani 1 1 d . . .
O3 O 0.3308(6) 0.5333(5) 0.3989(9) 0.029(3) Uani 1 1 d . . .
O4 O 0.2536(6) 0.6231(6) 0.2420(9) 0.033(3) Uani 1 1 d . . .
O5 O 0.2108(6) 0.5287(6) 0.3950(9) 0.032(3) Uani 1 1 d . . .
O6 O 0.2611(6) 0.5003(6) 0.2060(10) 0.040(3) Uani 1 1 d . . .
O7 O 0.4404(6) 0.5683(6) 0.5139(9) 0.030(3) Uani 1 1 d . . .
O8 O 0.4808(6) 0.6511(6) 0.6865(9) 0.033(3) Uani 1 1 d . . .
O9 O 0.5077(6) 0.7584(5) 0.5646(9) 0.030(3) Uani 1 1 d . . .
O10 O 0.5738(6) 0.6793(6) 0.5203(11) 0.044(3) Uani 1 1 d . . .
O11 O 0.3644(6) 0.5284(6) 0.6913(10) 0.035(3) Uani 1 1 d . . .
O12 O 0.3317(6) 0.4314(6) 0.5334(10) 0.039(3) Uani 1 1 d . . .
O13 O 0.2991(6) 0.5890(6) 0.7816(9) 0.035(3) Uani 1 1 d . . .
O14 O 0.4176(9) 0.6009(9) 0.8847(14) 0.075(5) Uani 1 1 d . . .
O15 O 0.0732(12) 0.0596(13) -0.0279(19) 0.114(8) Uani 1 1 d . . .
O16 O 0.0507(11) 0.0034(12) -0.0949(18) 0.113(8) Uani 1 1 d . . .
O17 O 0.1420(10) 0.1808(10) -0.0674(16) 0.094(6) Uani 1 1 d . . .
O18 O 0.0549(15) 0.1436(13) 0.188(2) 0.072(7) Uani 0.649(9) 1 d P . 1
O19 O 0.1704(15) 0.2491(13) 0.129(2) 0.075(8) Uani 0.649(9) 1 d P . 1
O20 O 0.0564(19) 0.043(2) -0.278(3) 0.094(13) Uiso 0.649(9) 1 d P . 1
O21 O 0.1546(17) 0.1888(15) -0.279(2) 0.097(10) Uani 0.649(9) 1 d P . 1
O18' O 0.148(2) 0.1049(18) 0.196(3) 0.050(11) Uani 0.351(9) 1 d P . 2
O19' O 0.221(2) 0.231(2) 0.117(3) 0.058(12) Uani 0.351(9) 1 d P . 2
O20' O 0.123(3) 0.120(3) -0.158(5) 0.063(19) Uiso 0.351(9) 1 d P . 2
O21' O 0.072(3) 0.102(3) -0.383(5) 0.093(17) Uiso 0.351(9) 1 d P . 2
O22 O 0.4252(9) 0.5688(9) 0.0914(15) 0.091(6) Uani 1 1 d . . .
H22C H 0.4101 0.5881 0.1335 0.109 Uiso 1 1 d R . .
H22D H 0.4217 0.5800 0.0279 0.109 Uiso 1 1 d R . .
O23 O 0.329(7) 0.640(2) 0.023(3) 0.057(16) Uani 0.33 1 d P . .
H23C H 0.3253 0.6149 0.0885 0.069 Uiso 0.33 1 calc PR . .
H23D H 0.3253 0.6149 -0.0417 0.069 Uiso 0.33 1 calc PR . .
P1 P 0.3333 0.6667 0.5333(5) 0.0179(14) Uani 1 3 d S . .
P2 P 0.0000 0.0000 0.0000 0.040(3) Uani 1 6 d S . .
C1 C 0.1149(10) 0.2888(10) 0.5764(15) 0.042(5) Uani 1 1 d . . .
H1A H 0.0887 0.2401 0.5953 0.050 Uiso 1 1 calc R . .
H1B H 0.0822 0.3051 0.5664 0.050 Uiso 1 1 calc R . .
C2 C 0.1626(10) 0.3281(10) 0.6662(15) 0.043(5) Uani 1 1 d . . .
H2A H 0.1973 0.3736 0.6408 0.051 Uiso 1 1 calc R . .
H2B H 0.1864 0.3039 0.6892 0.051 Uiso 1 1 calc R . .
C3 C 0.1256(10) 0.3370(11) -0.2396(15) 0.044(5) Uani 1 1 d . . .
H3A H 0.1053 0.3648 -0.2609 0.053 Uiso 1 1 calc R . .
H3B H 0.0881 0.2918 -0.2180 0.053 Uiso 1 1 calc R . .
C4 C 0.1588(10) 0.3375(10) 0.3966(15) 0.044(5) Uani 1 1 d . . .
H4 H 0.1407 0.3671 0.3949 0.053 Uiso 1 1 calc R . .
C5 C 0.2121(11) 0.2840(11) 0.3508(17) 0.051(5) Uani 1 1 d . . .
H5 H 0.2367 0.2679 0.3118 0.061 Uiso 1 1 calc R . .
C6 C 0.1863(11) 0.2630(11) 0.4519(17) 0.052(5) Uani 1 1 d . . .
H6 H 0.1922 0.2321 0.4945 0.062 Uiso 1 1 calc R . .
C7 C 0.1607(11) 0.3441(11) -0.0516(17) 0.053(5) Uani 1 1 d . . .
H7 H 0.1231 0.3018 -0.0315 0.064 Uiso 1 1 calc R . .
C8 C 0.2555(12) 0.4414(11) -0.0421(17) 0.055(6) Uani 1 1 d . . .
H8 H 0.2960 0.4793 -0.0167 0.066 Uiso 1 1 calc R . .
C9 C 0.2303(11) 0.4313(11) -0.1442(16) 0.054(6) Uani 1 1 d . . .
H9 H 0.2508 0.4620 -0.2006 0.065 Uiso 1 1 calc R . .
C10 C 0.0089(11) 0.4437(11) 0.1923(19) 0.055(6) Uani 1 1 d . . .
H10A H -0.0412 0.4169 0.1881 0.066 Uiso 1 1 calc R . .
H10B H 0.0257 0.4751 0.1320 0.066 Uiso 1 1 calc R . .
C11 C 0.0305(11) 0.4855(11) 0.2956(19) 0.052(5) Uani 1 1 d . . .
H11A H 0.0185 0.4539 0.3554 0.063 Uiso 1 1 calc R . .
H11B H 0.0804 0.5158 0.2958 0.063 Uiso 1 1 calc R . .
C12 C 0.4715(11) 0.4675(10) 0.3096(17) 0.050(5) Uani 1 1 d . . .
H12A H 0.5014 0.4478 0.3011 0.060 Uiso 1 1 calc R . .
H12B H 0.4536 0.4579 0.3818 0.060 Uiso 1 1 calc R . .
C13 C 0.1034(11) 0.4154(11) 0.1714(17) 0.048(5) Uani 1 1 d . . .
H13 H 0.1374 0.4608 0.1568 0.058 Uiso 1 1 calc R . .
C14 C 0.0516(12) 0.3069(12) 0.1926(19) 0.059(6) Uani 1 1 d . . .
H14 H 0.0416 0.2610 0.1945 0.071 Uiso 1 1 calc R . .
C15 C 0.0052(12) 0.3297(12) 0.2038(19) 0.060(6) Uani 1 1 d . . .
H15 H -0.0415 0.3021 0.2204 0.072 Uiso 1 1 calc R . .
C16 C 0.3497(10) 0.4256(10) 0.2497(16) 0.044(5) Uani 1 1 d . . .
H16 H 0.3373 0.4428 0.3080 0.053 Uiso 1 1 calc R . .
C17 C 0.3452(11) 0.3746(11) 0.1038(18) 0.052(5) Uani 1 1 d . . .
H17 H 0.3293 0.3495 0.0408 0.063 Uiso 1 1 calc R . .
C18 C 0.4091(11) 0.4008(11) 0.1455(17) 0.050(5) Uani 1 1 d . . .
H18 H 0.4451 0.3970 0.1148 0.060 Uiso 1 1 calc R . .

loop_
_atom_site_aniso_label
_atom_site_aniso_U_11
_atom_site_aniso_U_22
_atom_site_aniso_U_33
_atom_site_aniso_U_23
_atom_site_aniso_U_13
_atom_site_aniso_U_12
Cu1 0.0408(13) 0.0405(13) 0.0275(12) -0.0020(10) -0.0024(10) 0.0218(11)
Mo1 0.0344(8) 0.0242(8) 0.0280(8) -0.0044(6) -0.0029(7) 0.0134(7)
Mo2 0.0226(8) 0.0286(8) 0.0449(10) 0.0033(7) 0.0008(7) 0.0139(6)
Mo3 0.0291(8) 0.0223(7) 0.0407(9) 0.0036(6) 0.0008(7) 0.0145(6)
Mo4 0.0423(10) 0.0401(9) 0.0354(9) 0.0008(7) -0.0037(7) 0.0230(8)
Mo5 0.108(14) 0.038(6) 0.069(5) -0.003(4) -0.016(10) -0.022(7)
Mo6 0.077(3) 0.045(2) 0.063(3) 0.0088(18) 0.019(2) 0.0168(19)
Mo5' 0.11(2) 0.038(10) 0.069(9) -0.003(7) -0.016(18) -0.022(13)
Mo6' 0.077(5) 0.045(4) 0.063(5) 0.009(3) 0.019(3) 0.017(4)
N1 0.056(10) 0.044(9) 0.035(9) 0.004(8) 0.006(8) 0.031(8)
N2 0.051(10) 0.046(10) 0.037(9) 0.004(8) 0.002(8) 0.029(8)
N3 0.049(10) 0.042(9) 0.025(8) 0.001(7) -0.005(7) 0.023(8)
N4 0.053(10) 0.039(9) 0.034(9) 0.001(8) -0.005(8) 0.019(8)
N5 0.045(10) 0.049(11) 0.065(12) -0.006(9) -0.006(9) 0.023(9)
N6 0.046(10) 0.043(10) 0.047(10) 0.000(8) 0.001(8) 0.024(8)
N7 0.047(10) 0.045(9) 0.049(10) -0.002(8) 0.003(8) 0.031(8)
N8 0.052(10) 0.046(10) 0.041(10) -0.004(8) 0.000(8) 0.027(8)
O1 0.024(6) 0.024(6) 0.030(11) 0.000 0.000 0.012(3)
O2 0.024(6) 0.023(5) 0.029(6) 0.000(5) 0.001(5) 0.016(5)
O3 0.032(6) 0.025(6) 0.036(7) -0.002(5) 0.001(5) 0.018(5)
O4 0.040(7) 0.029(6) 0.029(6) -0.002(5) -0.012(5) 0.017(6)
O5 0.028(6) 0.030(6) 0.033(7) 0.001(5) -0.001(5) 0.010(5)
O6 0.044(7) 0.039(7) 0.041(8) -0.006(6) 0.001(6) 0.022(6)
O7 0.035(6) 0.028(6) 0.035(7) 0.001(5) -0.002(5) 0.021(5)
O8 0.029(6) 0.036(7) 0.039(7) 0.007(5) -0.003(5) 0.019(5)
O9 0.028(6) 0.027(6) 0.034(7) -0.004(5) -0.005(5) 0.014(5)
O10 0.024(6) 0.040(7) 0.064(9) 0.006(7) -0.001(6) 0.014(6)
O11 0.037(7) 0.033(7) 0.038(7) 0.005(6) 0.003(6) 0.020(6)
O12 0.043(7) 0.031(7) 0.052(8) 0.001(6) 0.001(6) 0.026(6)
O13 0.036(7) 0.037(7) 0.037(7) 0.004(6) 0.002(6) 0.022(6)
O14 0.083(12) 0.078(12) 0.074(12) 0.019(10) 0.004(10) 0.047(10)
O15 0.108(19) 0.079(16) 0.095(18) -0.003(14) 0.006(14) 0.002(12)
O16 0.099(15) 0.086(15) 0.095(16) -0.008(14) 0.000(12) 0.003(14)
O17 0.092(14) 0.071(12) 0.083(14) -0.008(10) -0.002(11) 0.013(11)
O18 0.078(19) 0.053(15) 0.077(19) -0.003(14) -0.014(16) 0.026(14)
O19 0.078(19) 0.054(15) 0.058(16) -0.003(13) -0.006(14) 0.006(14)
O21 0.11(2) 0.068(18) 0.08(2) 0.020(16) 0.028(18) 0.016(17)
O18' 0.07(3) 0.04(2) 0.07(3) -0.003(19) 0.00(2) 0.04(2)
O19' 0.06(3) 0.04(2) 0.06(3) -0.01(2) -0.01(2) 0.02(2)
O22 0.086(13) 0.081(13) 0.073(13) 0.001(10) 0.004(10) 0.017(11)
O23 0.06(3) 0.05(4) 0.05(2) -0.004(18) 0.00(3) 0.02(6)
P1 0.0157(19) 0.0157(19) 0.022(4) 0.000 0.000 0.0079(10)
P2 0.037(4) 0.037(4) 0.046(8) 0.000 0.000 0.018(2)
C1 0.053(12) 0.043(11) 0.036(11) 0.004(9) 0.002(9) 0.028(10)
C2 0.055(12) 0.042(11) 0.035(11) 0.004(9) -0.002(9) 0.027(10)
C3 0.050(12) 0.048(12) 0.032(11) -0.002(9) 0.002(9) 0.023(10)
C4 0.050(12) 0.050(12) 0.038(11) -0.001(10) 0.002(9) 0.028(10)
C5 0.061(14) 0.051(13) 0.045(12) 0.000(10) 0.006(10) 0.030(11)
C6 0.065(14) 0.051(13) 0.046(13) 0.010(10) -0.003(11) 0.034(12)
C7 0.054(13) 0.048(13) 0.045(13) 0.005(10) -0.002(11) 0.016(11)
C8 0.057(13) 0.048(13) 0.042(12) 0.000(10) -0.001(11) 0.014(11)
C9 0.060(14) 0.045(12) 0.035(12) 0.007(10) 0.002(10) 0.010(11)
C10 0.048(13) 0.052(13) 0.068(16) -0.003(11) -0.005(11) 0.027(11)
C11 0.041(12) 0.052(13) 0.069(15) 0.003(11) 0.002(11) 0.027(10)
C12 0.054(13) 0.048(12) 0.051(13) 0.003(10) -0.002(11) 0.028(11)
C13 0.044(12) 0.043(12) 0.056(14) -0.003(10) -0.001(10) 0.020(10)
C14 0.054(14) 0.048(13) 0.065(16) 0.000(11) 0.001(12) 0.019(11)
C15 0.045(13) 0.056(15) 0.074(17) 0.002(12) -0.001(12) 0.022(12)
C16 0.048(12) 0.045(11) 0.045(12) -0.004(10) 0.007(10) 0.028(10)
C17 0.057(14) 0.051(13) 0.047(13) -0.009(10) 0.002(11) 0.025(11)
C18 0.052(13) 0.052(13) 0.055(14) -0.004(11) 0.004(11) 0.033(11)

loop_
_atom_type_symbol
_atom_type_description
_atom_type_scat_dispersion_real
_atom_type_scat_dispersion_imag
_atom_type_scat_source
C C 0.0033 0.0016 'International Tables Vol C Tables 4.2.6.8 and 6.1.1.4'
H H 0.0000 0.0000 'International Tables Vol C Tables 4.2.6.8 and 6.1.1.4'
N N 0.0061 0.0033 'International Tables Vol C Tables 4.2.6.8 and 6.1.1.4'
O O 0.0106 0.0060 'International Tables Vol C Tables 4.2.6.8 and 6.1.1.4'
P P 0.1023 0.0942 'International Tables Vol C Tables 4.2.6.8 and 6.1.1.4'
Cu Cu 0.3201 1.2651 'International Tables Vol C Tables 4.2.6.8 and 6.1.1.4'
Mo Mo -1.6832 0.6857 'International Tables Vol C Tables 4.2.6.8 and 6.1.1.4'

loop_
_geom_angle_atom_site_label_1
_geom_angle_atom_site_label_2
_geom_angle_atom_site_label_3
_geom_angle
_geom_angle_site_symmetry_1
_geom_angle_site_symmetry_3
N2 Cu1 N8 90.5(7) . .
N2 Cu1 N4 168.1(7) . .
N8 Cu1 N4 92.5(7) . .
N2 Cu1 N6 90.3(7) . .
N8 Cu1 N6 169.8(7) . .
N4 Cu1 N6 88.8(7) . .
N2 Cu1 O19 80.8(8) . .
N8 Cu1 O19 90.7(9) . .
N4 Cu1 O19 87.6(7) . .
N6 Cu1 O19 99.5(9) . .
N2 Cu1 O6 101.6(5) . .
N8 Cu1 O6 84.3(5) . .
N4 Cu1 O6 90.2(5) . .
N6 Cu1 O6 85.6(5) . .
O19 Cu1 O6 174.4(8) . .
O6 Mo1 O3 101.9(5) . .
O6 Mo1 O4 100.5(5) . 2_665
O3 Mo1 O4 92.6(5) . 2_665
O6 Mo1 O5 101.8(5) . .
O3 Mo1 O5 88.0(5) . .
O4 Mo1 O5 157.1(5) 2_665 .
O6 Mo1 O4 100.3(5) . .
O3 Mo1 O4 157.7(5) . .
O4 Mo1 O4 86.0(7) 2_665 .
O5 Mo1 O4 84.9(5) . .
O6 Mo1 O1 171.0(6) . .
O3 Mo1 O1 85.7(4) . .
O4 Mo1 O1 74.0(4) 2_665 .
O5 Mo1 O1 83.3(4) . .
O4 Mo1 O1 72.6(4) . .
O10 Mo2 O7 101.5(5) . .
O10 Mo2 O8 100.9(6) . .
O7 Mo2 O8 91.1(5) . .
O10 Mo2 O5 101.2(6) . 2_665
O7 Mo2 O5 91.6(5) . 2_665
O8 Mo2 O5 156.7(5) . 2_665
O10 Mo2 O9 101.6(5) . .
O7 Mo2 O9 156.9(5) . .
O8 Mo2 O9 85.5(5) . .
O5 Mo2 O9 83.0(5) 2_665 .
O10 Mo2 O2 173.2(5) . .
O7 Mo2 O2 74.6(4) . .
O8 Mo2 O2 73.8(4) . .
O5 Mo2 O2 84.6(4) 2_665 .
O9 Mo2 O2 82.6(4) . .
O12 Mo3 O11 102.3(6) . .
O12 Mo3 O9 103.4(5) . 3_565
O11 Mo3 O9 96.5(5) . 3_565
O12 Mo3 O7 99.2(5) . .
O11 Mo3 O7 88.4(5) . .
O9 Mo3 O7 155.2(5) 3_565 .
O12 Mo3 O3 100.2(5) . .
O11 Mo3 O3 156.5(5) . .
O9 Mo3 O3 84.7(5) 3_565 .
O7 Mo3 O3 81.4(5) . .
O12 Mo3 O2 171.0(5) . .
O11 Mo3 O2 75.4(4) . .
O9 Mo3 O2 85.5(4) 3_565 .
O7 Mo3 O2 72.2(4) . .
O3 Mo3 O2 81.3(4) . .
O14 Mo4 O13 102.4(7) . 2_665
O14 Mo4 O13 101.6(7) . .
O13 Mo4 O13 87.3(7) 2_665 .
O14 Mo4 O8 99.1(7) . .
O13 Mo4 O8 93.3(5) 2_665 .
O13 Mo4 O8 158.6(5) . .
O14 Mo4 O11 97.5(7) . .
O13 Mo4 O11 160.0(5) 2_665 .
O13 Mo4 O11 86.8(5) . .
O8 Mo4 O11 85.4(5) . .
O14 Mo4 O2 167.4(6) . .
O13 Mo4 O2 87.9(4) 2_665 .
O13 Mo4 O2 85.8(4) . .
O8 Mo4 O2 72.9(4) . .
O11 Mo4 O2 72.6(4) . .
O19 Mo5 O17 101(2) . .
O19 Mo5 O18 91(2) . .
O17 Mo5 O18 141(2) . .
O19 Mo5 O16 155(3) . 6
O17 Mo5 O16 103.0(18) . 6
O18 Mo5 O16 65.9(14) . 6
O19 Mo5 O15 144.8(19) . 6
O17 Mo5 O15 83.5(16) . 6
O18 Mo5 O15 67.0(14) . 6
O16 Mo5 O15 33.9(9) 6 6
O19 Mo5 O15 165(3) . .
O17 Mo5 O15 64.4(14) . .
O18 Mo5 O15 101.5(16) . .
O16 Mo5 O15 39.5(9) 6 .
O15 Mo5 O15 39.4(9) 6 .
O18 Mo6 O21 95.3(15) 5 .
O18 Mo6 O17 93.9(13) 5 .
O21 Mo6 O17 95.0(12) . .
O18 Mo6 O20 69.8(15) 5 .
O21 Mo6 O20 104.8(16) . .
O17 Mo6 O20 155.2(13) . .
O18 Mo6 O16 101.6(11) 5 2
O21 Mo6 O16 161.7(14) . 2
O17 Mo6 O16 90.9(8) . 2
O20 Mo6 O16 75.0(12) . 2
O18 Mo6 O15 70.5(13) 5 .
O21 Mo6 O15 153.4(13) . .
O17 Mo6 O15 64.8(8) . .
O20 Mo6 O15 91.5(13) . .
O16 Mo6 O15 43.0(8) 2 .
O19' Mo5' O17 101(4) . .
O19' Mo5' O18' 93(4) . .
O17 Mo5' O18' 155(4) . .
O19' Mo5' O16 158(5) . 6
O17 Mo5' O16 101(3) . 6
O18' Mo5' O16 65(2) . 6
O19' Mo5' O15 156(4) . .
O17 Mo5' O15 66(2) . .
O18' Mo5' O15 93(3) . .
O16 Mo5' O15 40.0(13) 6 .
O21' Mo6' O20' 111(3) . .
O21' Mo6' O18' 98(2) . 6
O20' Mo6' O18' 69(2) . 6
O21' Mo6' O16 160(2) . 2
O20' Mo6' O16 74(2) . 2
O18' Mo6' O16 65.7(14) 6 2
O21' Mo6' Mo6' 110(2) . 2
O20' Mo6' Mo6' 138.8(19) . 2
O18' Mo6' Mo6' 103.3(11) 6 2
O16 Mo6' Mo6' 66.1(7) 2 2
O21' Mo6' Mo6' 109(2) . 3
O20' Mo6' Mo6' 107(2) . 3
O18' Mo6' Mo6' 152.0(12) 6 3
O16 Mo6' Mo6' 86.5(7) 2 3
Mo6' Mo6' Mo6' 60.0 2 3
C4 N1 C6 105.8(16) . .
C4 N1 C1 128.1(16) . .
C6 N1 C1 126.0(16) . .
C4 N2 C5 104.9(17) . .
C4 N2 Cu1 128.4(13) . .
C5 N2 Cu1 125.5(14) . .
C7 N3 C9 105.7(17) . .
C7 N3 C3 125.1(17) . .
C9 N3 C3 129.2(16) . .
C7 N4 C8 108.4(17) . .
C7 N4 Cu1 122.8(14) . .
C8 N4 Cu1 128.6(14) . .
C15 N5 C13 105.8(18) . .
C15 N5 C10 128.4(19) . .
C13 N5 C10 125.8(18) . .
C13 N6 C14 104.1(17) . .
C13 N6 Cu1 127.9(14) . .
C14 N6 Cu1 128.0(14) . .
C18 N7 C16 104.8(17) . .
C18 N7 C12 129.7(17) . .
C16 N7 C12 125.5(17) . .
C16 N8 C17 105.7(17) . .
C16 N8 Cu1 121.8(13) . .
C17 N8 Cu1 132.4(14) . .
P1 O1 Mo1 125.3(4) . 3_565
P1 O1 Mo1 125.3(4) . .
Mo1 O1 Mo1 89.9(5) 3_565 .
P1 O1 Mo1 125.3(4) . 2_665
Mo1 O1 Mo1 89.9(5) 3_565 2_665
Mo1 O1 Mo1 89.9(5) . 2_665
P1 O2 Mo2 127.4(6) . .
P1 O2 Mo3 126.5(6) . .
Mo2 O2 Mo3 88.9(3) . .
P1 O2 Mo4 124.6(6) . .
Mo2 O2 Mo4 88.8(3) . .
Mo3 O2 Mo4 88.3(3) . .
Mo1 O3 Mo3 148.8(6) . .
Mo1 O4 Mo1 123.6(6) 3_565 .
Mo2 O5 Mo1 150.3(6) 3_565 .
Mo1 O6 Cu1 145.6(7) . .
Mo2 O7 Mo3 123.7(6) . .
Mo2 O8 Mo4 124.3(6) . .
Mo3 O9 Mo2 154.1(6) 2_665 .
Mo3 O11 Mo4 123.7(6) . .
Mo4 O13 Mo4 147.6(7) 3_565 .
O16 O15 P2 67.0(13) . .
O16 O15 O16 122(2) . 6
P2 O15 O16 61.4(12) . 6
O16 O15 O15 117.7(15) . 6
P2 O15 O15 57.5(3) . 6
O16 O15 O15 49.7(16) 6 6
O16 O15 O15 63.9(13) . 5
P2 O15 O15 57.5(3) . 5
O16 O15 O15 66.4(18) 6 5
O15 O15 O15 103.4(18) 6 5
O16 O15 O16 72(2) . 2
P2 O15 O16 57.4(12) . 2
O16 O15 O16 100(2) 6 2
O15 O15 O16 55.9(12) 6 2
O15 O15 O16 110.8(13) 5 2
O16 O15 Mo5' 163(2) . .
P2 O15 Mo5' 127(2) . .
O16 O15 Mo5' 67(2) 6 .
O15 O15 Mo5' 80(2) 6 .
O15 O15 Mo5' 113(3) 5 .
O16 O15 Mo5' 123(2) 2 .
O16 O15 Mo5 67.5(18) . 5
P2 O15 Mo5 122.9(18) . 5
O16 O15 Mo5 122(2) 6 5
O15 O15 Mo5 172(2) 6 5
O15 O15 Mo5 72.4(17) 5 5
O16 O15 Mo5 132.2(18) 2 5
Mo5' O15 Mo5 95.0(18) . 5
O16 O15 Mo6 84.3(15) . .
P2 O15 Mo6 123.3(15) . .
O16 O15 Mo6 147.6(19) 6 .
O15 O15 Mo6 103.0(19) 6 .
O15 O15 Mo6 146(2) 5 .
O16 O15 Mo6 67.8(12) 2 .
Mo5' O15 Mo6 94(2) . .
Mo5 O15 Mo6 83.8(12) 5 .
O16 O15 Mo5 174(2) . .
P2 O15 Mo5 119.1(16) . .
O16 O15 Mo5 63.4(15) 6 .
O15 O15 Mo5 68.1(18) 6 .
O15 O15 Mo5 118(2) 5 .
O16 O15 Mo5 111.6(19) 2 .
Mo5' O15 Mo5 12.3(17) . .
Mo5 O15 Mo5 107.0(13) 5 .
Mo6 O15 Mo5 92.3(13) . .
O15 O16 P2 61.3(14) . .
O15 O16 O15 66.4(12) . 5
P2 O16 O15 56.8(11) . 5
O15 O16 O15 109(2) . 3
P2 O16 O15 53.4(10) . 3
O15 O16 O15 57.7(12) 5 3
O15 O16 Mo6' 153(2) . 3
P2 O16 Mo6' 128.7(12) . 3
O15 O16 Mo6' 140.8(18) 5 3
O15 O16 Mo6' 93.1(11) 3 3
O15 O16 Mo5 78.6(17) . 5
P2 O16 Mo5 127.2(16) . 5
O15 O16 Mo5 77.1(16) 5 5
O15 O16 Mo5 122.1(18) 3 5
Mo6' O16 Mo5 102.8(14) 3 5
O15 O16 Mo5' 88(2) . 5
P2 O16 Mo5' 128(2) . 5
O15 O16 Mo5' 73(2) 5 5
O15 O16 Mo5' 111(2) 3 5
Mo6' O16 Mo5' 98(2) 3 5
Mo5 O16 Mo5' 13.1(19) 5 5
O15 O16 Mo6 169(2) . 3
P2 O16 Mo6 120.8(11) . 3
O15 O16 Mo6 105.1(17) 5 3
O15 O16 Mo6 69.2(10) 3 3
Mo6' O16 Mo6 35.9(4) 3 3
Mo5 O16 Mo6 92.9(12) 5 3
Mo5' O16 Mo6 82.4(17) 5 3
O20' O17 Mo5' 119(3) . .
O20' O17 Mo5 126(3) . .
Mo5' O17 Mo5 16(2) . .
O20' O17 Mo6 22(2) . .
Mo5' O17 Mo6 135(2) . .
Mo5 O17 Mo6 135.8(14) . .
Mo6 O18 Mo5 137(2) 6 .
Mo5 O19 Cu1 165(2) . .
Mo5' O18' Mo6' 128(3) . 5
O17 O20' Mo6' 136(4) . .
H22C O22 H22D 108.5 . .
O23 O23 O23 60.00(2) 2_665 3_565
O23 O23 H23C 117.8 2_665 .
O23 O23 H23C 117.8 3_565 .
O23 O23 H23D 117.8 2_665 .
O23 O23 H23D 117.8 3_565 .
H23C O23 H23D 114.9 . .
O1 P1 O2 109.4(5) . 2_665
O1 P1 O2 109.4(5) . 3_565
O2 P1 O2 109.5(5) 2_665 3_565
O1 P1 O2 109.4(5) . .
O2 P1 O2 109.5(5) 2_665 .
O2 P1 O2 109.5(5) 3_565 .
O15 P2 O15 115.0(7) 4 6
O15 P2 O15 180(3) 4 .
O15 P2 O15 65.0(7) 6 .
O15 P2 O15 115.0(7) 4 5
O15 P2 O15 115.0(7) 6 5
O15 P2 O15 65.0(7) . 5
O15 P2 O15 65.0(7) 4 2
O15 P2 O15 65.0(7) 6 2
O15 P2 O15 115.0(7) . 2
O15 P2 O15 180.0(19) 5 2
O15 P2 O15 65.0(7) 4 3
O15 P2 O15 180(2) 6 3
O15 P2 O15 115.0(7) . 3
O15 P2 O15 65.0(7) 5 3
O15 P2 O15 115.0(7) 2 3
O15 P2 O16 118.2(12) 4 6
O15 P2 O16 51.6(12) 6 6
O15 P2 O16 61.8(12) . 6
O15 P2 O16 69.3(14) 5 6
O15 P2 O16 110.7(14) 2 6
O15 P2 O16 128.4(12) 3 6
O15 P2 O16 61.8(12) 4 3
O15 P2 O16 128.4(12) 6 3
O15 P2 O16 118.2(12) . 3
O15 P2 O16 110.7(14) 5 3
O15 P2 O16 69.3(14) 2 3
O15 P2 O16 51.6(12) 3 3
O16 P2 O16 180(3) 6 3
O15 P2 O16 69.3(14) 4 5
O15 P2 O16 118.2(12) 6 5
O15 P2 O16 110.7(14) . 5
O15 P2 O16 51.6(12) 5 5
O15 P2 O16 128.4(12) 2 5
O15 P2 O16 61.8(12) 3 5
O16 P2 O16 71.7(13) 6 5
O16 P2 O16 108.3(13) 3 5
O15 P2 O16 128.4(12) 4 .
O15 P2 O16 110.7(14) 6 .
O15 P2 O16 51.6(12) . .
O15 P2 O16 61.8(12) 5 .
O15 P2 O16 118.2(12) 2 .
O15 P2 O16 69.3(14) 3 .
O16 P2 O16 108.3(13) 6 .
O16 P2 O16 71.7(13) 3 .
O16 P2 O16 108.3(13) 5 .
O15 P2 O16 110.7(14) 4 2
O15 P2 O16 61.8(12) 6 2
O15 P2 O16 69.3(14) . 2
O15 P2 O16 128.4(12) 5 2
O15 P2 O16 51.6(12) 2 2
O15 P2 O16 118.2(12) 3 2
O16 P2 O16 108.3(13) 6 2
O16 P2 O16 71.7(13) 3 2
O16 P2 O16 180.0(18) 5 2
O16 P2 O16 71.7(13) . 2
O15 P2 O16 51.6(12) 4 4
O15 P2 O16 69.3(14) 6 4
O15 P2 O16 128.4(12) . 4
O15 P2 O16 118.2(12) 5 4
O15 P2 O16 61.8(12) 2 4
O15 P2 O16 110.7(14) 3 4
O16 P2 O16 71.7(13) 6 4
O16 P2 O16 108.3(13) 3 4
O16 P2 O16 71.7(13) 5 4
O16 P2 O16 180(2) . 4
O16 P2 O16 108.3(13) 2 4
N1 C1 C2 113.2(17) . .
N1 C1 H1A 108.9 . .
C2 C1 H1A 108.9 . .
N1 C1 H1B 108.9 . .
C2 C1 H1B 108.9 . .
H1A C1 H1B 107.7 . .
C1 C2 C3 113.2(17) . 1_556
C1 C2 H2A 108.9 . .
C3 C2 H2A 108.9 1_556 .
C1 C2 H2B 108.9 . .
C3 C2 H2B 108.9 1_556 .
H2A C2 H2B 107.8 . .
N3 C3 C2 112.7(16) . 1_554
N3 C3 H3A 109.1 . .
C2 C3 H3A 109.1 1_554 .
N3 C3 H3B 109.1 . .
C2 C3 H3B 109.1 1_554 .
H3A C3 H3B 107.8 . .
N1 C4 N2 112.9(18) . .
N1 C4 H4 123.5 . .
N2 C4 H4 123.5 . .
N2 C5 C6 109.0(18) . .
N2 C5 H5 125.5 . .
C6 C5 H5 125.5 . .
N1 C6 C5 107.2(18) . .
N1 C6 H6 126.4 . .
C5 C6 H6 126.4 . .
N4 C7 N3 110.9(18) . .
N4 C7 H7 124.6 . .
N3 C7 H7 124.6 . .
N4 C8 C9 106.3(19) . .
N4 C8 H8 126.9 . .
C9 C8 H8 126.9 . .
N3 C9 C8 108.8(18) . .
N3 C9 H9 125.6 . .
C8 C9 H9 125.6 . .
N5 C10 C11 110.7(17) . .
N5 C10 H10A 109.5 . .
C11 C10 H10A 109.5 . .
N5 C10 H10B 109.5 . .
C11 C10 H10B 109.5 . .
H10A C10 H10B 108.1 . .
C12 C11 C10 112.4(18) 3_565 .
C12 C11 H11A 109.1 3_565 .
C10 C11 H11A 109.1 . .
C12 C11 H11B 109.1 3_565 .
C10 C11 H11B 109.1 . .
H11A C11 H11B 107.9 . .
N7 C12 C11 115.0(17) . 2_665
N7 C12 H12A 108.5 . .
C11 C12 H12A 108.5 2_665 .
N7 C12 H12B 108.5 . .
C11 C12 H12B 108.5 2_665 .
H12A C12 H12B 107.5 . .
N6 C13 N5 113.9(19) . .
N6 C13 H13 123.0 . .
N5 C13 H13 123.0 . .
C15 C14 N6 107(2) . .
C15 C14 H14 126.5 . .
N6 C14 H14 126.5 . .
N5 C15 C14 109(2) . .
N5 C15 H15 125.6 . .
C14 C15 H15 125.6 . .
N8 C16 N7 112.1(17) . .
N8 C16 H16 124.0 . .
N7 C16 H16 124.0 . .
C18 C17 N8 107.2(19) . .
C18 C17 H17 126.4 . .
N8 C17 H17 126.4 . .
N7 C18 C17 110.2(19) . .
N7 C18 H18 124.9 . .
C17 C18 H18 124.9 . .

loop_
_geom_bond_atom_site_label_1
_geom_bond_atom_site_label_2
_geom_bond_distance
_geom_bond_site_symmetry_2
Cu1 N2 1.984(16) .
Cu1 N8 2.003(17) .
Cu1 N4 2.008(16) .
Cu1 N6 2.017(16) .
Cu1 O19 2.43(3) .
Cu1 O6 2.577(12) .
Mo1 O6 1.716(12) .
Mo1 O3 1.852(11) .
Mo1 O4 1.910(11) 2_665
Mo1 O5 1.925(11) .
Mo1 O4 1.999(11) .
Mo1 O1 2.438(11) .
Mo2 O10 1.694(12) .
Mo2 O7 1.863(11) .
Mo2 O8 1.908(12) .
Mo2 O5 1.922(12) 2_665
Mo2 O9 1.985(11) .
Mo2 O2 2.409(10) .
Mo3 O12 1.687(11) .
Mo3 O11 1.840(12) .
Mo3 O9 1.844(11) 3_565
Mo3 O7 1.982(11) .
Mo3 O3 2.002(12) .
Mo3 O2 2.430(10) .
Mo4 O14 1.752(17) .
Mo4 O13 1.867(11) 2_665
Mo4 O13 1.897(12) .
Mo4 O8 1.927(11) .
Mo4 O11 2.004(12) .
Mo4 O2 2.436(11) .
Mo5 O19 1.70(4) .
Mo5 O17 1.92(5) .
Mo5 O18 1.93(5) .
Mo5 O16 2.28(4) 6
Mo5 O15 2.42(5) 6
Mo5 O15 2.49(4) .
Mo6 O18 1.57(3) 5
Mo6 O21 1.68(3) .
Mo6 O17 1.930(19) .
Mo6 O20 1.93(4) .
Mo6 O16 2.44(2) 2
Mo6 O15 2.46(2) .
Mo5' O19' 1.69(7) .
Mo5' O17 1.91(8) .
Mo5' O18' 1.92(8) .
Mo5' O16 2.33(7) 6
Mo5' O15 2.41(7) .
Mo6' O21' 1.69(6) .
Mo6' O20' 1.94(6) .
Mo6' O18' 1.95(4) 6
Mo6' O16 2.28(2) 2
Mo6' Mo6' 2.389(12) 2
Mo6' Mo6' 2.389(12) 3
N1 C4 1.33(2) .
N1 C6 1.37(3) .
N1 C1 1.43(2) .
N2 C4 1.34(2) .
N2 C5 1.36(3) .
N3 C7 1.32(2) .
N3 C9 1.34(2) .
N3 C3 1.46(2) .
N4 C7 1.32(2) .
N4 C8 1.32(3) .
N5 C15 1.31(3) .
N5 C13 1.33(3) .
N5 C10 1.47(3) .
N6 C13 1.30(2) .
N6 C14 1.38(3) .
N7 C18 1.32(2) .
N7 C16 1.36(2) .
N7 C12 1.46(3) .
N8 C16 1.31(2) .
N8 C17 1.37(3) .
O1 P1 1.50(2) .
O1 Mo1 2.438(11) 3_565
O1 Mo1 2.438(11) 2_665
O2 P1 1.536(10) .
O4 Mo1 1.910(11) 3_565
O5 Mo2 1.922(12) 3_565
O9 Mo3 1.844(11) 2_665
O13 Mo4 1.867(11) 3_565
O15 O16 1.38(3) .
O15 P2 1.542(19) .
O15 O16 1.62(3) 6
O15 O15 1.66(3) 6
O15 O15 1.66(3) 5
O15 O16 1.80(4) 2
O15 Mo5 2.42(5) 5
O16 P2 1.62(2) .
O16 O15 1.62(3) 5
O16 O15 1.80(4) 3
O16 Mo6' 2.28(2) 3
O16 Mo5 2.28(4) 5
O16 Mo5' 2.33(7) 5
O16 Mo6 2.44(2) 3
O17 O20' 1.65(6) .
O18 Mo6 1.57(3) 6
O18' Mo6' 1.95(4) 5
O22 H22C 0.8500 .
O22 H22D 0.8501 .
O23 O23 0.96(7) 2_665
O23 O23 0.96(7) 3_565
O23 H23C 0.9700 .
O23 H23D 0.9700 .
P1 O2 1.536(10) 2_665
P1 O2 1.536(10) 3_565
P2 O15 1.542(19) 4
P2 O15 1.542(19) 6
P2 O15 1.542(19) 5
P2 O15 1.542(19) 2
P2 O15 1.542(19) 3
P2 O16 1.62(2) 6
P2 O16 1.62(2) 3
P2 O16 1.62(2) 5
P2 O16 1.62(2) 2
P2 O16 1.62(2) 4
C1 C2 1.50(3) .
C1 H1A 0.9700 .
C1 H1B 0.9700 .
C2 C3 1.51(3) 1_556
C2 H2A 0.9700 .
C2 H2B 0.9700 .
C3 C2 1.51(3) 1_554
C3 H3A 0.9700 .
C3 H3B 0.9700 .
C4 H4 0.9300 .
C5 C6 1.38(3) .
C5 H5 0.9300 .
C6 H6 0.9300 .
C7 H7 0.9300 .
C8 C9 1.37(3) .
C8 H8 0.9300 .
C9 H9 0.9300 .
C10 C11 1.53(3) .
C10 H10A 0.9700 .
C10 H10B 0.9700 .
C11 C12 1.51(3) 3_565
C11 H11A 0.9700 .
C11 H11B 0.9700 .
C12 C11 1.51(3) 2_665
C12 H12A 0.9700 .
C12 H12B 0.9700 .
C13 H13 0.9300 .
C14 C15 1.37(3) .
C14 H14 0.9300 .
C15 H15 0.9300 .
C16 H16 0.9300 .
C17 C18 1.35(3) .
C17 H17 0.9300 .
C18 H18 0.9300 .

loop_
_geom_torsion_atom_site_label_1
_geom_torsion_atom_site_label_2
_geom_torsion_atom_site_label_3
_geom_torsion_atom_site_label_4
_geom_torsion
_geom_torsion_site_symmetry_1
_geom_torsion_site_symmetry_2
_geom_torsion_site_symmetry_3
_geom_torsion_site_symmetry_4
N8 Cu1 N2 C4 142.5(18) . . . .
N4 Cu1 N2 C4 -113(3) . . . .
N6 Cu1 N2 C4 -27.4(18) . . . .
O19 Cu1 N2 C4 -126.9(19) . . . .
O6 Cu1 N2 C4 58.2(18) . . . .
N8 Cu1 N2 C5 -51.7(17) . . . .
N4 Cu1 N2 C5 53(4) . . . .
N6 Cu1 N2 C5 138.4(17) . . . .
O19 Cu1 N2 C5 38.9(18) . . . .
O6 Cu1 N2 C5 -136.0(16) . . . .
N2 Cu1 N4 C7 30(4) . . . .
N8 Cu1 N4 C7 134.3(17) . . . .
N6 Cu1 N4 C7 -55.8(17) . . . .
O19 Cu1 N4 C7 43.7(18) . . . .
O6 Cu1 N4 C7 -141.5(17) . . . .
N2 Cu1 N4 C8 -156(3) . . . .
N8 Cu1 N4 C8 -51.9(19) . . . .
N6 Cu1 N4 C8 118.0(19) . . . .
O19 Cu1 N4 C8 -142(2) . . . .
O6 Cu1 N4 C8 32.4(19) . . . .
N2 Cu1 N6 C13 118.2(19) . . . .
N8 Cu1 N6 C13 24(5) . . . .
N4 Cu1 N6 C13 -73.7(19) . . . .
O19 Cu1 N6 C13 -161.1(19) . . . .
O6 Cu1 N6 C13 16.5(18) . . . .
N2 Cu1 N6 C14 -60.9(18) . . . .
N8 Cu1 N6 C14 -156(3) . . . .
N4 Cu1 N6 C14 107.2(18) . . . .
O19 Cu1 N6 C14 19.8(19) . . . .
O6 Cu1 N6 C14 -162.5(18) . . . .
N2 Cu1 N8 C16 -49.4(16) . . . .
N4 Cu1 N8 C16 142.2(16) . . . .
N6 Cu1 N8 C16 45(5) . . . .
O19 Cu1 N8 C16 -130.2(17) . . . .
O6 Cu1 N8 C16 52.2(16) . . . .
N2 Cu1 N8 C17 125.8(19) . . . .
N4 Cu1 N8 C17 -42.7(19) . . . .
N6 Cu1 N8 C17 -140(4) . . . .
O19 Cu1 N8 C17 45(2) . . . .
O6 Cu1 N8 C17 -132.6(19) . . . .
O6 Mo1 O1 P1 173(3) . . . .
O3 Mo1 O1 P1 -40.6(3) . . . .
O4 Mo1 O1 P1 -134.6(4) 2_665 . . .
O5 Mo1 O1 P1 47.9(3) . . . .
O4 Mo1 O1 P1 134.6(4) . . . .
O6 Mo1 O1 Mo1 38(3) . . . 3_565
O3 Mo1 O1 Mo1 -175.7(4) . . . 3_565
O4 Mo1 O1 Mo1 90.3(5) 2_665 . . 3_565
O5 Mo1 O1 Mo1 -87.2(4) . . . 3_565
O4 Mo1 O1 Mo1 -0.4(4) . . . 3_565
O6 Mo1 O1 Mo1 -52(3) . . . 2_665
O3 Mo1 O1 Mo1 94.4(4) . . . 2_665
O4 Mo1 O1 Mo1 0.5(4) 2_665 . . 2_665
O5 Mo1 O1 Mo1 -177.1(4) . . . 2_665
O4 Mo1 O1 Mo1 -90.3(5) . . . 2_665
O10 Mo2 O2 P1 173(4) . . . .
O7 Mo2 O2 P1 -132.1(9) . . . .
O8 Mo2 O2 P1 132.2(8) . . . .
O5 Mo2 O2 P1 -38.9(8) 2_665 . . .
O9 Mo2 O2 P1 44.7(8) . . . .
O10 Mo2 O2 Mo3 -50(5) . . . .
O7 Mo2 O2 Mo3 5.2(4) . . . .
O8 Mo2 O2 Mo3 -90.5(4) . . . .
O5 Mo2 O2 Mo3 98.4(4) 2_665 . . .
O9 Mo2 O2 Mo3 -178.0(4) . . . .
O10 Mo2 O2 Mo4 38(5) . . . .
O7 Mo2 O2 Mo4 93.6(4) . . . .
O8 Mo2 O2 Mo4 -2.2(4) . . . .
O5 Mo2 O2 Mo4 -173.2(4) 2_665 . . .
O9 Mo2 O2 Mo4 -89.6(4) . . . .
O12 Mo3 O2 P1 150(3) . . . .
O11 Mo3 O2 P1 -133.9(8) . . . .
O9 Mo3 O2 P1 -36.0(8) 3_565 . . .
O7 Mo3 O2 P1 132.9(9) . . . .
O3 Mo3 O2 P1 49.3(8) . . . .
O12 Mo3 O2 Mo2 12(3) . . . .
O11 Mo3 O2 Mo2 88.1(4) . . . .
O9 Mo3 O2 Mo2 -173.9(4) 3_565 . . .
O7 Mo3 O2 Mo2 -5.0(4) . . . .
O3 Mo3 O2 Mo2 -88.6(4) . . . .
O12 Mo3 O2 Mo4 -77(3) . . . .
O11 Mo3 O2 Mo4 -0.7(4) . . . .
O9 Mo3 O2 Mo4 97.2(4) 3_565 . . .
O7 Mo3 O2 Mo4 -93.8(4) . . . .
O3 Mo3 O2 Mo4 -177.5(4) . . . .
O14 Mo4 O2 P1 174(3) . . . .
O13 Mo4 O2 P1 -40.1(7) 2_665 . . .
O13 Mo4 O2 P1 47.4(7) . . . .
O8 Mo4 O2 P1 -134.2(8) . . . .
O11 Mo4 O2 P1 135.3(8) . . . .
O14 Mo4 O2 Mo2 -50(3) . . . .
O13 Mo4 O2 Mo2 96.3(4) 2_665 . . .
O13 Mo4 O2 Mo2 -176.2(4) . . . .
O8 Mo4 O2 Mo2 2.2(4) . . . .
O11 Mo4 O2 Mo2 -88.3(4) . . . .
O14 Mo4 O2 Mo3 39(3) . . . .
O13 Mo4 O2 Mo3 -174.7(4) 2_665 . . .
O13 Mo4 O2 Mo3 -87.3(4) . . . .
O8 Mo4 O2 Mo3 91.2(4) . . . .
O11 Mo4 O2 Mo3 0.7(4) . . . .
O6 Mo1 O3 Mo3 -129.2(12) . . . .
O4 Mo1 O3 Mo3 129.5(12) 2_665 . . .
O5 Mo1 O3 Mo3 -27.6(12) . . . .
O4 Mo1 O3 Mo3 44(2) . . . .
O1 Mo1 O3 Mo3 55.8(12) . . . .
O12 Mo3 O3 Mo1 130.6(12) . . . .
O11 Mo3 O3 Mo1 -66.3(18) . . . .
O9 Mo3 O3 Mo1 27.9(12) 3_565 . . .
O7 Mo3 O3 Mo1 -131.6(12) . . . .
O2 Mo3 O3 Mo1 -58.4(12) . . . .
O6 Mo1 O4 Mo1 -173.7(7) . . . 3_565
O3 Mo1 O4 Mo1 13.3(17) . . . 3_565
O4 Mo1 O4 Mo1 -73.8(8) 2_665 . . 3_565
O5 Mo1 O4 Mo1 85.2(7) . . . 3_565
O1 Mo1 O4 Mo1 0.7(6) . . . 3_565
O6 Mo1 O5 Mo2 133.5(13) . . . 3_565
O3 Mo1 O5 Mo2 31.8(13) . . . 3_565
O4 Mo1 O5 Mo2 -60(2) 2_665 . . 3_565
O4 Mo1 O5 Mo2 -127.0(13) . . . 3_565
O1 Mo1 O5 Mo2 -54.0(13) . . . 3_565
O3 Mo1 O6 Cu1 36.6(12) . . . .
O4 Mo1 O6 Cu1 131.6(11) 2_665 . . .
O5 Mo1 O6 Cu1 -53.8(12) . . . .
O4 Mo1 O6 Cu1 -140.7(11) . . . .
O1 Mo1 O6 Cu1 -177.3(16) . . . .
N2 Cu1 O6 Mo1 2.8(13) . . . .
N8 Cu1 O6 Mo1 -86.5(12) . . . .
N4 Cu1 O6 Mo1 -179.0(12) . . . .
N6 Cu1 O6 Mo1 92.2(12) . . . .
O19 Cu1 O6 Mo1 -112(7) . . . .
O10 Mo2 O7 Mo3 166.6(7) . . . .
O8 Mo2 O7 Mo3 65.2(7) . . . .
O5 Mo2 O7 Mo3 -91.7(7) 2_665 . . .
O9 Mo2 O7 Mo3 -15.8(17) . . . .
O2 Mo2 O7 Mo3 -7.7(6) . . . .
O12 Mo3 O7 Mo2 -169.6(7) . . . .
O11 Mo3 O7 Mo2 -67.4(7) . . . .
O9 Mo3 O7 Mo2 34.9(16) 3_565 . . .
O3 Mo3 O7 Mo2 91.4(7) . . . .
O2 Mo3 O7 Mo2 7.7(6) . . . .
O10 Mo2 O8 Mo4 -172.1(7) . . . .
O7 Mo2 O8 Mo4 -70.2(7) . . . .
O5 Mo2 O8 Mo4 26.5(17) 2_665 . . .
O9 Mo2 O8 Mo4 87.0(7) . . . .
O2 Mo2 O8 Mo4 3.4(6) . . . .
O14 Mo4 O8 Mo2 166.7(8) . . . .
O13 Mo4 O8 Mo2 -90.2(7) 2_665 . . .
O13 Mo4 O8 Mo2 0.9(18) . . . .
O11 Mo4 O8 Mo2 69.8(7) . . . .
O2 Mo4 O8 Mo2 -3.4(6) . . . .
O10 Mo2 O9 Mo3 137.4(15) . . . 2_665
O7 Mo2 O9 Mo3 -40(2) . . . 2_665
O8 Mo2 O9 Mo3 -122.3(15) . . . 2_665
O5 Mo2 O9 Mo3 37.4(15) 2_665 . . 2_665
O2 Mo2 O9 Mo3 -48.1(15) . . . 2_665
O12 Mo3 O11 Mo4 172.1(7) . . . .
O9 Mo3 O11 Mo4 -82.6(7) 3_565 . . .
O7 Mo3 O11 Mo4 73.1(7) . . . .
O3 Mo3 O11 Mo4 9.1(16) . . . .
O2 Mo3 O11 Mo4 1.1(6) . . . .
O14 Mo4 O11 Mo3 -173.2(8) . . . .
O13 Mo4 O11 Mo3 12.4(19) 2_665 . . .
O13 Mo4 O11 Mo3 85.5(7) . . . .
O8 Mo4 O11 Mo3 -74.6(7) . . . .
O2 Mo4 O11 Mo3 -1.1(6) . . . .
O14 Mo4 O13 Mo4 138.2(14) . . . 3_565
O13 Mo4 O13 Mo4 36.0(16) 2_665 . . 3_565
O8 Mo4 O13 Mo4 -56(2) . . . 3_565
O11 Mo4 O13 Mo4 -124.8(13) . . . 3_565
O2 Mo4 O13 Mo4 -52.1(13) . . . 3_565
O19' Mo5' O15 O16 24(17) . . . .
O17 Mo5' O15 O16 85(9) . . . .
O18' Mo5' O15 O16 -81(10) . . . .
O16 Mo5' O15 O16 -125(9) 6 . . .
O19' Mo5' O15 P2 164(9) . . . .
O17 Mo5' O15 P2 -135(3) . . . .
O18' Mo5' O15 P2 60(3) . . . .
O16 Mo5' O15 P2 16(2) 6 . . .
O19' Mo5' O15 O16 149(11) . . . 6
O17 Mo5' O15 O16 -150(2) . . . 6
O18' Mo5' O15 O16 44(2) . . . 6
O19' Mo5' O15 O15 -161(10) . . . 6
O17 Mo5' O15 O15 -100(2) . . . 6
O18' Mo5' O15 O15 94(3) . . . 6
O16 Mo5' O15 O15 50.4(13) 6 . . 6
O19' Mo5' O15 O15 99(10) . . . 5
O17 Mo5' O15 O15 160(2) . . . 5
O18' Mo5' O15 O15 -6(3) . . . 5
O16 Mo5' O15 O15 -50.0(18) 6 . . 5
O19' Mo5' O15 O16 -124(9) . . . 2
O17 Mo5' O15 O16 -63(3) . . . 2
O18' Mo5' O15 O16 131(2) . . . 2
O16 Mo5' O15 O16 87(3) 6 . . 2
O19' Mo5' O15 Mo5 26(11) . . . 5
O17 Mo5' O15 Mo5 86.8(14) . . . 5
O18' Mo5' O15 Mo5 -79(3) . . . 5
O16 Mo5' O15 Mo5 -123(2) 6 . . 5
O19' Mo5' O15 Mo6 -58(10) . . . .
O17 Mo5' O15 Mo6 2.7(15) . . . .
O18' Mo5' O15 Mo6 -163(2) . . . .
O16 Mo5' O15 Mo6 153(2) 6 . . .
O19' Mo5' O15 Mo5 -142(22) . . . .
O17 Mo5' O15 Mo5 -82(13) . . . .
O18' Mo5' O15 Mo5 113(14) . . . .
O16 Mo5' O15 Mo5 69(13) 6 . . .
O18 Mo6 O15 O16 -61.0(18) 5 . . .
O21 Mo6 O15 O16 -122(3) . . . .
O17 Mo6 O15 O16 -165(2) . . . .
O20 Mo6 O15 O16 7(2) . . . .
O16 Mo6 O15 O16 73(2) 2 . . .
O18 Mo6 O15 P2 -119(2) 5 . . .
O21 Mo6 O15 P2 -179(3) . . . .
O17 Mo6 O15 P2 137(2) . . . .
O20 Mo6 O15 P2 -51(2) . . . .
O16 Mo6 O15 P2 15.1(14) 2 . . .
O18 Mo6 O15 O16 153(3) 5 . . 6
O21 Mo6 O15 O16 93(4) . . . 6
O17 Mo6 O15 O16 49(3) . . . 6
O20 Mo6 O15 O16 -139(3) . . . 6
O16 Mo6 O15 O16 -73(3) 2 . . 6
O18 Mo6 O15 O15 -178.1(18) 5 . . 6
O21 Mo6 O15 O15 121(3) . . . 6
O17 Mo6 O15 O15 77.6(18) . . . 6
O20 Mo6 O15 O15 -110.2(18) . . . 6
O16 Mo6 O15 O15 -44.3(10) 2 . . 6
O18 Mo6 O15 O15 -39(3) 5 . . 5
O21 Mo6 O15 O15 -100(3) . . . 5
O17 Mo6 O15 O15 -143(3) . . . 5
O20 Mo6 O15 O15 29(3) . . . 5
O16 Mo6 O15 O15 95(3) 2 . . 5
O18 Mo6 O15 O16 -133.8(16) 5 . . 2
O21 Mo6 O15 O16 166(3) . . . 2
O17 Mo6 O15 O16 121.9(15) . . . 2
O20 Mo6 O15 O16 -65.9(16) . . . 2
O18 Mo6 O15 Mo5' 101.6(18) 5 . . .
O21 Mo6 O15 Mo5' 41(4) . . . .
O17 Mo6 O15 Mo5' -2.7(15) . . . .
O20 Mo6 O15 Mo5' 169.5(18) . . . .
O16 Mo6 O15 Mo5' -125(2) 2 . . .
O18 Mo6 O15 Mo5 6.9(14) 5 . . 5
O21 Mo6 O15 Mo5 -54(3) . . . 5
O17 Mo6 O15 Mo5 -97.4(13) . . . 5
O20 Mo6 O15 Mo5 74.8(15) . . . 5
O16 Mo6 O15 Mo5 140.7(17) 2 . . 5
O18 Mo6 O15 Mo5 113.8(14) 5 . . .
O21 Mo6 O15 Mo5 53(3) . . . .
O17 Mo6 O15 Mo5 9.5(10) . . . .
O20 Mo6 O15 Mo5 -178.3(15) . . . .
O16 Mo6 O15 Mo5 -112.4(17) 2 . . .
O19 Mo5 O15 O16 44(27) . . . .
O17 Mo5 O15 O16 47(23) . . . .
O18 Mo5 O15 O16 -171(22) . . . .
O16 Mo5 O15 O16 -146(24) 6 . . .
O15 Mo5 O15 O16 160(24) 6 . . .
O19 Mo5 O15 P2 -143(7) . . . .
O17 Mo5 O15 P2 -140(2) . . . .
O18 Mo5 O15 P2 1(3) . . . .
O16 Mo5 O15 P2 27.0(15) 6 . . .
O15 Mo5 O15 P2 -27.6(14) 6 . . .
O19 Mo5 O15 O16 -170(8) . . . 6
O17 Mo5 O15 O16 -167(2) . . . 6
O18 Mo5 O15 O16 -25.7(19) . . . 6
O15 Mo5 O15 O16 -54.6(14) 6 . . 6
O19 Mo5 O15 O15 -116(8) . . . 6
O17 Mo5 O15 O15 -113(2) . . . 6
O18 Mo5 O15 O15 29(2) . . . 6
O16 Mo5 O15 O15 54.6(14) 6 . . 6
O19 Mo5 O15 O15 150(7) . . . 5
O17 Mo5 O15 O15 153(2) . . . 5
O18 Mo5 O15 O15 -65(2) . . . 5
O16 Mo5 O15 O15 -39.4(17) 6 . . 5
O15 Mo5 O15 O15 -94(2) 6 . . 5
O19 Mo5 O15 O16 -80(8) . . . 2
O17 Mo5 O15 O16 -76.5(16) . . . 2
O18 Mo5 O15 O16 65(2) . . . 2
O16 Mo5 O15 O16 91(2) 6 . . 2
O15 Mo5 O15 O16 36.1(16) 6 . . 2
O19 Mo5 O15 Mo5' 84(14) . . . .
O17 Mo5 O15 Mo5' 87(13) . . . .
O18 Mo5 O15 Mo5' -132(14) . . . .
O16 Mo5 O15 Mo5' -106(13) 6 . . .
O15 Mo5 O15 Mo5' -161(14) 6 . . .
O19 Mo5 O15 Mo5 71(8) . . . 5
O17 Mo5 O15 Mo5 74.6(15) . . . 5
O18 Mo5 O15 Mo5 -143.8(19) . . . 5
O16 Mo5 O15 Mo5 -118(2) 6 . . 5
O15 Mo5 O15 Mo5 -173(2) 6 . . 5
O19 Mo5 O15 Mo6 -13(8) . . . .
O17 Mo5 O15 Mo6 -9.6(10) . . . .
O18 Mo5 O15 Mo6 132.0(16) . . . .
O16 Mo5 O15 Mo6 157.7(19) 6 . . .
O15 Mo5 O15 Mo6 103.0(19) 6 . . .
O16 O15 O16 P2 29(2) 6 . . .
O15 O15 O16 P2 -28(2) 6 . . .
O15 O15 O16 P2 63.8(9) 5 . . .
O16 O15 O16 P2 -61.5(10) 2 . . .
Mo5' O15 O16 P2 146(9) . . . .
Mo5 O15 O16 P2 144.5(15) 5 . . .
Mo6 O15 O16 P2 -129.9(14) . . . .
Mo5 O15 O16 P2 173(23) . . . .
P2 O15 O16 O15 -63.8(9) . . . 5
O16 O15 O16 O15 -34(3) 6 . . 5
O15 O15 O16 O15 -92(2) 6 . . 5
O16 O15 O16 O15 -125.2(11) 2 . . 5
Mo5' O15 O16 O15 82(9) . . . 5
Mo5 O15 O16 O15 80.7(16) 5 . . 5
Mo6 O15 O16 O15 166.3(15) . . . 5
Mo5 O15 O16 O15 109(23) . . . 5
P2 O15 O16 O15 -24.2(13) . . . 3
O16 O15 O16 O15 5(3) 6 . . 3
O15 O15 O16 O15 -52(3) 6 . . 3
O15 O15 O16 O15 39.6(10) 5 . . 3
O16 O15 O16 O15 -85.7(14) 2 . . 3
Mo5' O15 O16 O15 122(9) . . . 3
Mo5 O15 O16 O15 120(2) 5 . . 3
Mo6 O15 O16 O15 -154.1(17) . . . 3
Mo5 O15 O16 O15 149(22) . . . 3
P2 O15 O16 Mo6' 120(4) . . . 3
O16 O15 O16 Mo6' 149(3) 6 . . 3
O15 O15 O16 Mo6' 91(4) 6 . . 3
O15 O15 O16 Mo6' -177(4) 5 . . 3
O16 O15 O16 Mo6' 58(4) 2 . . 3
Mo5' O15 O16 Mo6' -94(10) . . . 3
Mo5 O15 O16 Mo6' -96(4) 5 . . 3
Mo6 O15 O16 Mo6' -10(4) . . . 3
Mo5 O15 O16 Mo6' -67(25) . . . 3
P2 O15 O16 Mo5 -144.5(15) . . . 5
O16 O15 O16 Mo5 -115(3) 6 . . 5
O15 O15 O16 Mo5 -173(3) 6 . . 5
O15 O15 O16 Mo5 -80.7(16) 5 . . 5
O16 O15 O16 Mo5 154.1(15) 2 . . 5
Mo5' O15 O16 Mo5 2(9) . . . 5
Mo6 O15 O16 Mo5 85.6(11) . . . 5
Mo5 O15 O16 Mo5 29(23) . . . 5
P2 O15 O16 Mo5' -136(2) . . . 5
O16 O15 O16 Mo5' -106(3) 6 . . 5
O15 O15 O16 Mo5' -164(3) 6 . . 5
O15 O15 O16 Mo5' -72(2) 5 . . 5
O16 O15 O16 Mo5' 163(2) 2 . . 5
Mo5' O15 O16 Mo5' 11(10) . . . 5
Mo5 O15 O16 Mo5' 9(3) 5 . . 5
Mo6 O15 O16 Mo5' 94.5(19) . . . 5
Mo5 O15 O16 Mo5' 38(23) . . . 5
P2 O15 O16 Mo6 -104(9) . . . 3
O16 O15 O16 Mo6 -75(10) 6 . . 3
O15 O15 O16 Mo6 -133(8) 6 . . 3
O15 O15 O16 Mo6 -41(9) 5 . . 3
O16 O15 O16 Mo6 -166(9) 2 . . 3
Mo5' O15 O16 Mo6 42(15) . . . 3
Mo5 O15 O16 Mo6 40(9) 5 . . 3
Mo6 O15 O16 Mo6 126(9) . . . 3
Mo5 O15 O16 Mo6 69(26) . . . 3
O19' Mo5' O17 O20' 134(4) . . . .
O18' Mo5' O17 O20' 11(9) . . . .
O16 Mo5' O17 O20' -44(4) 6 . . .
O15 Mo5' O17 O20' -25(3) . . . .
O19' Mo5' O17 Mo5 -106(12) . . . .
O18' Mo5' O17 Mo5 130(17) . . . .
O16 Mo5' O17 Mo5 76(10) 6 . . .
O15 Mo5' O17 Mo5 95(11) . . . .
O19' Mo5' O17 Mo6 154(3) . . . .
O18' Mo5' O17 Mo6 30(9) . . . .
O16 Mo5' O17 Mo6 -24(4) 6 . . .
O15 Mo5' O17 Mo6 -5(3) . . . .
O19 Mo5 O17 O20' 170(3) . . . .
O18 Mo5 O17 O20' -85(5) . . . .
O16 Mo5 O17 O20' -17(4) 6 . . .
O15 Mo5 O17 O20' -45(3) 6 . . .
O15 Mo5 O17 O20' -9(3) . . . .
O19 Mo5 O17 Mo5' 101(11) . . . .
O18 Mo5 O17 Mo5' -155(14) . . . .
O16 Mo5 O17 Mo5' -87(11) 6 . . .
O15 Mo5 O17 Mo5' -115(11) 6 . . .
O15 Mo5 O17 Mo5' -79(11) . . . .
O19 Mo5 O17 Mo6 -163(2) . . . .
O18 Mo5 O17 Mo6 -58(4) . . . .
O16 Mo5 O17 Mo6 9(3) 6 . . .
O15 Mo5 O17 Mo6 -19(2) 6 . . .
O15 Mo5 O17 Mo6 18(2) . . . .
O18 Mo6 O17 O20' -10(6) 5 . . .
O21 Mo6 O17 O20' -106(6) . . . .
O20 Mo6 O17 O20' 37(6) . . . .
O16 Mo6 O17 O20' 91(6) 2 . . .
O15 Mo6 O17 O20' 56(6) . . . .
O18 Mo6 O17 Mo5' -61(3) 5 . . .
O21 Mo6 O17 Mo5' -157(3) . . . .
O20 Mo6 O17 Mo5' -14(5) . . . .
O16 Mo6 O17 Mo5' 40(3) 2 . . .
O15 Mo6 O17 Mo5' 5(3) . . . .
O18 Mo6 O17 Mo5 -84(2) 5 . . .
O21 Mo6 O17 Mo5 -180(2) . . . .
O20 Mo6 O17 Mo5 -37(4) . . . .
O16 Mo6 O17 Mo5 18(2) 2 . . .
O15 Mo6 O17 Mo5 -18(2) . . . .
O19 Mo5 O18 Mo6 139(3) . . . 6
O17 Mo5 O18 Mo6 30(5) . . . 6
O16 Mo5 O18 Mo6 -50(3) 6 . . 6
O15 Mo5 O18 Mo6 -13(3) 6 . . 6
O15 Mo5 O18 Mo6 -33(3) . . . 6
O17 Mo5 O19 Cu1 69(8) . . . .
O18 Mo5 O19 Cu1 -73(8) . . . .
O16 Mo5 O19 Cu1 -93(9) 6 . . .
O15 Mo5 O19 Cu1 -25(11) 6 . . .
O15 Mo5 O19 Cu1 72(12) . . . .
N2 Cu1 O19 Mo5 119(8) . . . .
N8 Cu1 O19 Mo5 -150(8) . . . .
N4 Cu1 O19 Mo5 -58(8) . . . .
N6 Cu1 O19 Mo5 31(8) . . . .
O6 Cu1 O19 Mo5 -125(9) . . . .
O19' Mo5' O18' Mo6' 158(3) . . . 5
O17 Mo5' O18' Mo6' -77(8) . . . 5
O16 Mo5' O18' Mo6' -16(3) 6 . . 5
O15 Mo5' O18' Mo6' -45(4) . . . 5
Mo5' O17 O20' Mo6' 116(5) . . . .
Mo5 O17 O20' Mo6' 99(6) . . . .
Mo6 O17 O20' Mo6' -25(3) . . . .
O21' Mo6' O20' O17 102(5) . . . .
O18' Mo6' O20' O17 11(5) 6 . . .
O16 Mo6' O20' O17 -59(5) 2 . . .
Mo6' Mo6' O20' O17 -76(6) 2 . . .
Mo6' Mo6' O20' O17 -140(5) 3 . . .
Mo1 O1 P1 O2 -62.9(4) 3_565 . . 2_665
Mo1 O1 P1 O2 177.1(4) . . . 2_665
Mo1 O1 P1 O2 57.1(4) 2_665 . . 2_665
Mo1 O1 P1 O2 57.1(4) 3_565 . . 3_565
Mo1 O1 P1 O2 -62.9(4) . . . 3_565
Mo1 O1 P1 O2 177.1(4) 2_665 . . 3_565
Mo1 O1 P1 O2 177.1(4) 3_565 . . .
Mo1 O1 P1 O2 57.1(4) . . . .
Mo1 O1 P1 O2 -62.9(4) 2_665 . . .
Mo2 O2 P1 O1 57.7(7) . . . .
Mo3 O2 P1 O1 -64.8(7) . . . .
Mo4 O2 P1 O1 177.5(4) . . . .
Mo2 O2 P1 O2 -62.3(12) . . . 2_665
Mo3 O2 P1 O2 175.3(4) . . . 2_665
Mo4 O2 P1 O2 57.5(7) . . . 2_665
Mo2 O2 P1 O2 177.7(5) . . . 3_565
Mo3 O2 P1 O2 55.2(12) . . . 3_565
Mo4 O2 P1 O2 -62.6(7) . . . 3_565
O16 O15 P2 O15 24(21) . . . 4
O16 O15 P2 O15 -128(21) 6 . . 4
O15 O15 P2 O15 174(21) 6 . . 4
O15 O15 P2 O15 -49(21) 5 . . 4
O16 O15 P2 O15 106(21) 2 . . 4
Mo5' O15 P2 O15 -144(21) . . . 4
Mo5 O15 P2 O15 -16(21) 5 . . 4
Mo6 O15 P2 O15 90(21) . . . 4
Mo5 O15 P2 O15 -155(21) . . . 4
O16 O15 P2 O15 -150(2) . . . 6
O16 O15 P2 O15 58.2(16) 6 . . 6
O15 O15 P2 O15 137(3) 5 . . 6
O16 O15 P2 O15 -67.6(13) 2 . . 6
Mo5' O15 P2 O15 42(3) . . . 6
Mo5 O15 P2 O15 170(3) 5 . . 6
Mo6 O15 P2 O15 -84.3(15) . . . 6
Mo5 O15 P2 O15 30.7(19) . . . 6
O16 O15 P2 O15 72.8(14) . . . 5
O16 O15 P2 O15 -79(2) 6 . . 5
O15 O15 P2 O15 -137(3) 6 . . 5
O16 O15 P2 O15 155.4(18) 2 . . 5
Mo5' O15 P2 O15 -95(3) . . . 5
Mo5 O15 P2 O15 33.0(12) 5 . . 5
Mo6 O15 P2 O15 139(2) . . . 5
Mo5 O15 P2 O15 -106(3) . . . 5
O16 O15 P2 O15 -107.2(14) . . . 2
O16 O15 P2 O15 101(2) 6 . . 2
O15 O15 P2 O15 43(3) 6 . . 2
O15 O15 P2 O15 180.0 5 . . 2
O16 O15 P2 O15 -24.6(18) 2 . . 2
Mo5' O15 P2 O15 85(3) . . . 2
Mo5 O15 P2 O15 -147.0(12) 5 . . 2
Mo6 O15 P2 O15 -41(2) . . . 2
Mo5 O15 P2 O15 74(3) . . . 2
O16 O15 P2 O15 30(2) . . . 3
O16 O15 P2 O15 -121.8(16) 6 . . 3
O15 O15 P2 O15 180.0 6 . . 3
O15 O15 P2 O15 -43(3) 5 . . 3
O16 O15 P2 O15 112.4(13) 2 . . 3
Mo5' O15 P2 O15 -138(3) . . . 3
Mo5 O15 P2 O15 -10(3) 5 . . 3
Mo6 O15 P2 O15 95.7(15) . . . 3
Mo5 O15 P2 O15 -149.3(19) . . . 3
O16 O15 P2 O16 152(2) . . . 6
O15 O15 P2 O16 -58.2(16) 6 . . 6
O15 O15 P2 O16 79(2) 5 . . 6
O16 O15 P2 O16 -125.8(16) 2 . . 6
Mo5' O15 P2 O16 -16(2) . . . 6
Mo5 O15 P2 O16 112(2) 5 . . 6
Mo6 O15 P2 O16 -142(2) . . . 6
Mo5 O15 P2 O16 -27.5(16) . . . 6
O16 O15 P2 O16 -28(2) . . . 3
O16 O15 P2 O16 180.0 6 . . 3
O15 O15 P2 O16 121.8(16) 6 . . 3
O15 O15 P2 O16 -101(2) 5 . . 3
O16 O15 P2 O16 54.2(16) 2 . . 3
Mo5' O15 P2 O16 164(2) . . . 3
Mo5 O15 P2 O16 -68(2) 5 . . 3
Mo6 O15 P2 O16 38(2) . . . 3
Mo5 O15 P2 O16 152.5(16) . . . 3
O16 O15 P2 O16 97(2) . . . 5
O16 O15 P2 O16 -54.2(16) 6 . . 5
O15 O15 P2 O16 -112.4(13) 6 . . 5
O15 O15 P2 O16 24.6(18) 5 . . 5
O16 O15 P2 O16 180.0 2 . . 5
Mo5' O15 P2 O16 -71(3) . . . 5
Mo5 O15 P2 O16 58(2) 5 . . 5
Mo6 O15 P2 O16 163.3(15) . . . 5
Mo5 O15 P2 O16 -82(2) . . . 5
O16 O15 P2 O16 -152(2) 6 . . .
O15 O15 P2 O16 150(2) 6 . . .
O15 O15 P2 O16 -72.8(14) 5 . . .
O16 O15 P2 O16 83(2) 2 . . .
Mo5' O15 P2 O16 -168(4) . . . .
Mo5 O15 P2 O16 -39.7(18) 5 . . .
Mo6 O15 P2 O16 65.9(18) . . . .
Mo5 O15 P2 O16 -179(3) . . . .
O16 O15 P2 O16 -83(2) . . . 2
O16 O15 P2 O16 125.8(16) 6 . . 2
O15 O15 P2 O16 67.6(13) 6 . . 2
O15 O15 P2 O16 -155.4(18) 5 . . 2
Mo5' O15 P2 O16 109(3) . . . 2
Mo5 O15 P2 O16 -122(2) 5 . . 2
Mo6 O15 P2 O16 -16.7(15) . . . 2
Mo5 O15 P2 O16 98(2) . . . 2
O16 O15 P2 O16 180.0 . . . 4
O16 O15 P2 O16 28(2) 6 . . 4
O15 O15 P2 O16 -30(2) 6 . . 4
O15 O15 P2 O16 107.2(14) 5 . . 4
O16 O15 P2 O16 -97(2) 2 . . 4
Mo5' O15 P2 O16 12(4) . . . 4
Mo5 O15 P2 O16 140.3(18) 5 . . 4
Mo6 O15 P2 O16 -114.1(18) . . . 4
Mo5 O15 P2 O16 1(3) . . . 4
O15 O16 P2 O15 180.0 . . . 4
O15 O16 P2 O15 -100.8(9) 5 . . 4
O15 O16 P2 O15 -28.8(18) 3 . . 4
Mo6' O16 P2 O15 31(3) 3 . . 4
Mo5 O16 P2 O15 -134(2) 5 . . 4
Mo5' O16 P2 O15 -118(2) 5 . . 4
Mo6 O16 P2 O15 -12(2) 3 . . 4
O15 O16 P2 O15 28.8(18) . . . 6
O15 O16 P2 O15 108.0(11) 5 . . 6
O15 O16 P2 O15 180.0 3 . . 6
Mo6' O16 P2 O15 -120.5(16) 3 . . 6
Mo5 O16 P2 O15 74(2) 5 . . 6
Mo5' O16 P2 O15 91(3) 5 . . 6
Mo6 O16 P2 O15 -163.6(14) 3 . . 6
O15 O16 P2 O15 79.2(9) 5 . . .
O15 O16 P2 O15 151.2(18) 3 . . .
Mo6' O16 P2 O15 -149(3) 3 . . .
Mo5 O16 P2 O15 46(2) 5 . . .
Mo5' O16 P2 O15 62(2) 5 . . .
Mo6 O16 P2 O15 168(2) 3 . . .
O15 O16 P2 O15 -79.2(9) . . . 5
O15 O16 P2 O15 72.0(11) 3 . . 5
Mo6' O16 P2 O15 131(2) 3 . . 5
Mo5 O16 P2 O15 -34(2) 5 . . 5
Mo5' O16 P2 O15 -17(2) 5 . . 5
Mo6 O16 P2 O15 88.4(19) 3 . . 5
O15 O16 P2 O15 100.8(9) . . . 2
O15 O16 P2 O15 180.0 5 . . 2
O15 O16 P2 O15 -108.0(11) 3 . . 2
Mo6' O16 P2 O15 -49(2) 3 . . 2
Mo5 O16 P2 O15 146(2) 5 . . 2
Mo5' O16 P2 O15 163(2) 5 . . 2
Mo6 O16 P2 O15 -91.6(19) 3 . . 2
O15 O16 P2 O15 -151.2(18) . . . 3
O15 O16 P2 O15 -72.0(11) 5 . . 3
Mo6' O16 P2 O15 59.5(16) 3 . . 3
Mo5 O16 P2 O15 -106(2) 5 . . 3
Mo5' O16 P2 O15 -89(3) 5 . . 3
Mo6 O16 P2 O15 16.4(14) 3 . . 3
O15 O16 P2 O16 -26(2) . . . 6
O15 O16 P2 O16 53.0(19) 5 . . 6
O15 O16 P2 O16 125.0(14) 3 . . 6
Mo6' O16 P2 O16 -175.5(13) 3 . . 6
Mo5 O16 P2 O16 19(2) 5 . . 6
Mo5' O16 P2 O16 36(3) 5 . . 6
Mo6 O16 P2 O16 141.4(15) 3 . . 6
O15 O16 P2 O16 154(2) . . . 3
O15 O16 P2 O16 -127.0(19) 5 . . 3
O15 O16 P2 O16 -55.0(14) 3 . . 3
Mo6' O16 P2 O16 4.5(13) 3 . . 3
Mo5 O16 P2 O16 -161(2) 5 . . 3
Mo5' O16 P2 O16 -144(3) 5 . . 3
Mo6 O16 P2 O16 -38.6(15) 3 . . 3
O15 O16 P2 O16 -102(2) . . . 5
O15 O16 P2 O16 -23.1(19) 5 . . 5
O15 O16 P2 O16 48.8(13) 3 . . 5
Mo6' O16 P2 O16 108.3(6) 3 . . 5
Mo5 O16 P2 O16 -57(3) 5 . . 5
Mo5' O16 P2 O16 -40(3) 5 . . 5
Mo6 O16 P2 O16 65.2(9) 3 . . 5
O15 O16 P2 O16 78(2) . . . 2
O15 O16 P2 O16 156.9(19) 5 . . 2
O15 O16 P2 O16 -131.2(13) 3 . . 2
Mo6' O16 P2 O16 -71.7(6) 3 . . 2
Mo5 O16 P2 O16 123(3) 5 . . 2
Mo5' O16 P2 O16 140(3) 5 . . 2
Mo6 O16 P2 O16 -114.8(9) 3 . . 2
O15 O16 P2 O16 113(2) . . . 4
O15 O16 P2 O16 -168.2(18) 5 . . 4
O15 O16 P2 O16 -96.2(15) 3 . . 4
Mo6' O16 P2 O16 -36.7(17) 3 . . 4
Mo5 O16 P2 O16 158(2) 5 . . 4
Mo5' O16 P2 O16 175(2) 5 . . 4
Mo6 O16 P2 O16 -79.8(13) 3 . . 4
C4 N1 C1 C2 -99(2) . . . .
C6 N1 C1 C2 77(2) . . . .
N1 C1 C2 C3 164.4(16) . . . 1_556
C7 N3 C3 C2 -126(2) . . . 1_554
C9 N3 C3 C2 57(3) . . . 1_554
C6 N1 C4 N2 2(2) . . . .
C1 N1 C4 N2 178.8(18) . . . .
C5 N2 C4 N1 0(2) . . . .
Cu1 N2 C4 N1 168.1(13) . . . .
C4 N2 C5 C6 -2(2) . . . .
Cu1 N2 C5 C6 -170.7(14) . . . .
C4 N1 C6 C5 -3(2) . . . .
C1 N1 C6 C5 179.9(19) . . . .
N2 C5 C6 N1 3(2) . . . .
C8 N4 C7 N3 0(3) . . . .
Cu1 N4 C7 N3 174.7(13) . . . .
C9 N3 C7 N4 0(2) . . . .
C3 N3 C7 N4 -178.7(17) . . . .
C7 N4 C8 C9 1(3) . . . .
Cu1 N4 C8 C9 -173.8(15) . . . .
C7 N3 C9 C8 1(3) . . . .
C3 N3 C9 C8 179.1(19) . . . .
N4 C8 C9 N3 -1(3) . . . .
C15 N5 C10 C11 103(3) . . . .
C13 N5 C10 C11 -72(3) . . . .
N5 C10 C11 C12 -173.6(17) . . . 3_565
C18 N7 C12 C11 97(3) . . . 2_665
C16 N7 C12 C11 -85(2) . . . 2_665
C14 N6 C13 N5 4(3) . . . .
Cu1 N6 C13 N5 -175.1(14) . . . .
C15 N5 C13 N6 -1(3) . . . .
C10 N5 C13 N6 175(2) . . . .
C13 N6 C14 C15 -6(3) . . . .
Cu1 N6 C14 C15 173.5(15) . . . .
C13 N5 C15 C14 -3(3) . . . .
C10 N5 C15 C14 -179(2) . . . .
N6 C14 C15 N5 5(3) . . . .
C17 N8 C16 N7 1(2) . . . .
Cu1 N8 C16 N7 177.5(12) . . . .
C18 N7 C16 N8 -1(2) . . . .
C12 N7 C16 N8 -179.8(17) . . . .
C16 N8 C17 C18 -1(2) . . . .
Cu1 N8 C17 C18 -177.0(15) . . . .
C16 N7 C18 C17 0(2) . . . .
C12 N7 C18 C17 178.9(19) . . . .
N8 C17 C18 N7 1(3) . . . .
